data_7234868
loop_
_publ_author_name
'Toshiki Higashino'
'Masaki Dogishi'
'Tomofumi Kadoya'
'Ryonosuke Sato'
'Tadashi Kawamoto'
'Takehiko Mori'

_publ_section_title
;
 Air-stable n-channel organic field-effect transistors based on
 charge-transfer complexes including dimethoxybenzothienobenzothiophene
 and tetracyanoquinodimethane derivatives
;
_journal_name_full 'Journal of Materials Chemistry C'
_journal_page_first 5981
_journal_page_last 5987
_journal_paper_doi 10.1039/C6TC01532H
_journal_volume 4
_journal_year 2016
_chemical_formula_moiety 'C28 H14 F2 N4 O2 S2'
_chemical_formula_sum 'C28 H14 F2 N4 O2 S2'
_chemical_formula_weight 540.56
_chemical_name_systematic (DMeO-BTBT)(F2-TCNQ)
_space_group_IT_number 2
_space_group_name_Hall '-P 1'
_space_group_name_H-M_alt 'P -1'
_symmetry_cell_setting triclinic
_symmetry_Int_Tables_number 2
_symmetry_space_group_name_Hall '-P 1'
_symmetry_space_group_name_H-M 'P -1'
_atom_sites_solution_hydrogens geom
_atom_sites_solution_primary direct
_atom_sites_solution_secondary difmap
_cell_angle_alpha 94.34(3)
_cell_angle_beta 105.31(3)
_cell_angle_gamma 72.63(2)
_cell_formula_units_Z 1
_cell_length_a 7.777(2)
_cell_length_b 11.695(4)
_cell_length_c 7.117(3)
_cell_measurement_reflns_used 26
_cell_measurement_temperature 298
_cell_measurement_theta_max 12.39
_cell_measurement_theta_min 10.99
_cell_volume 595.9(4)
_computing_cell_refinement WinAFC
_computing_data_collection WinAFC
_computing_data_reduction WinAFC
_computing_molecular_graphics 'CrystalStructure 4.0'
_computing_publication_material 'CrystalStructure 4.0 (Rigaku, 2010)'
_computing_structure_refinement 'SHELXL97 (Sheldrick, 2008)'
_computing_structure_solution 'Il Milione (Burla, et al., 2007)'
_diffrn_ambient_temperature 298
_diffrn_measured_fraction_theta_full 1.000
_diffrn_measured_fraction_theta_max 1.000
_diffrn_measurement_device_type 'Rigaku AFC7R'
_diffrn_measurement_method \w-2\q
_diffrn_radiation_type 'Mo K\a'
_diffrn_radiation_wavelength 0.71069
_diffrn_reflns_av_R_equivalents 0.0285
_diffrn_reflns_limit_h_max 10
_diffrn_reflns_limit_h_min -10
_diffrn_reflns_limit_k_max 16
_diffrn_reflns_limit_k_min -16
_diffrn_reflns_limit_l_max 10
_diffrn_reflns_limit_l_min -5
_diffrn_reflns_number 4123
_diffrn_reflns_theta_full 30.00
_diffrn_reflns_theta_max 30.00
_diffrn_standards_decay_% 0.509
_diffrn_standards_interval_count 150
_diffrn_standards_number 3
_exptl_absorpt_coefficient_mu 0.275
_exptl_absorpt_correction_T_max 0.946
_exptl_absorpt_correction_T_min 0.820
_exptl_absorpt_correction_type psi-scan
_exptl_absorpt_process_details '(North, Phillips & Mathews, 1968)'
_exptl_crystal_colour black
_exptl_crystal_density_diffrn 1.506
_exptl_crystal_density_method 'not measured'
_exptl_crystal_description needle
_exptl_crystal_F_000 276.00
_exptl_crystal_size_max 0.46
_exptl_crystal_size_mid 0.12
_exptl_crystal_size_min 0.08
_refine_diff_density_max 0.310
_refine_diff_density_min -0.310
_refine_ls_extinction_method none
_refine_ls_goodness_of_fit_ref 0.955
_refine_ls_hydrogen_treatment constr
_refine_ls_number_parameters 177
_refine_ls_number_reflns 3462
_refine_ls_number_restraints 0
_refine_ls_R_factor_gt 0.0568
_refine_ls_shift/su_max 0.000
_refine_ls_structure_factor_coef Fsqd
_refine_ls_weighting_details 'w = 1/[\s^2^(Fo^2^)+(0.0619P)^2^+0.0000P] where P=(Fo^2^+2Fc^2^)/3'
_refine_ls_weighting_scheme calc
_refine_ls_wR_factor_ref 0.1597
_reflns_number_gt 1479
_reflns_number_total 3462
_reflns_threshold_expression F^2^>2.0\s(F^2^)
_cod_data_source_file J-Mater-Chem-C-2016-4-5981.cif
_cod_data_source_block DMeOBTBT-F2TCNQ
_cod_original_cell_volume 595.8(4)
_cod_database_code 7234868

loop_
_symmetry_equiv_pos_site_id
_symmetry_equiv_pos_as_xyz
1 +X,+Y,+Z
2 -X,-Y,-Z

loop_
_atom_site_label
_atom_site_type_symbol
_atom_site_fract_x
_atom_site_fract_y
_atom_site_fract_z
_atom_site_U_iso_or_equiv
_atom_site_adp_type
_atom_site_occupancy
_atom_site_symmetry_multiplicity
_atom_site_calc_flag
_atom_site_refinement_flags
_atom_site_disorder_assembly
_atom_site_disorder_group
S1 S 0.21890(11) 0.50317(7) 0.41586(13) 0.0406(3) Uani 1.0 2 d . . .
F1A F 0.7826(3) 0.31063(19) 1.1727(4) 0.0493(8) Uani 0.836(5) 2 d PDU A 1
F1B F 0.1399(16) 0.4964(10) 0.8888(16) 0.046(4) Uiso 0.164(5) 2 d PDU A 2
O1 O 0.6960(4) 0.0323(2) 0.7288(4) 0.0561(7) Uani 1.0 2 d . . .
N1 N 0.6620(5) 0.0906(3) 1.2006(5) 0.0671(10) Uani 1.0 2 d . . .
N2 N 0.0845(5) 0.2744(4) 0.9562(5) 0.0722(10) Uani 1.0 2 d . . .
C1 C 0.3480(5) 0.3607(3) 0.5109(5) 0.0378(7) Uani 1.0 2 d . . .
C2 C 0.2766(5) 0.2670(3) 0.5307(5) 0.0451(8) Uani 1.0 2 d . . .
C3 C 0.3981(5) 0.1605(3) 0.6072(5) 0.0484(9) Uani 1.0 2 d . . .
C4 C 0.5917(5) 0.1437(3) 0.6622(5) 0.0417(8) Uani 1.0 2 d . . .
C5 C 0.6642(5) 0.2365(3) 0.6472(5) 0.0386(8) Uani 1.0 2 d . . .
C6 C 0.5403(4) 0.3460(3) 0.5723(5) 0.0350(7) Uani 1.0 2 d . . .
C7 C 0.5777(4) 0.4551(3) 0.5405(5) 0.0345(7) Uani 1.0 2 d . . .
C8 C 0.8892(6) 0.0020(4) 0.7441(7) 0.0703(12) Uani 1.0 2 d . . .
C9 C 0.6445(4) 0.4038(3) 1.0847(5) 0.0357(7) Uani 1.0 2 d . . .
C10 C 0.3165(4) 0.4959(3) 0.9432(5) 0.0361(7) Uani 1.0 2 d . . .
C11 C 0.4600(4) 0.3910(3) 1.0299(4) 0.0340(7) Uani 1.0 2 d . . .
C12 C 0.4207(4) 0.2871(3) 1.0573(5) 0.0384(8) Uani 1.0 2 d . . .
C13 C 0.5585(5) 0.1788(3) 1.1382(5) 0.0451(8) Uani 1.0 2 d . . .
C14 C 0.2332(5) 0.2801(3) 1.0003(5) 0.0460(9) Uani 1.0 2 d . . .
H2 H 0.1490 0.2769 0.4927 0.0541 Uiso 1.0 2 calc R . .
H3 H 0.3521 0.0980 0.6231 0.0581 Uiso 1.0 2 calc R . .
H5 H 0.7919 0.2261 0.6860 0.0463 Uiso 1.0 2 calc R . .
H8A H 0.9471 -0.0795 0.7878 0.0844 Uiso 1.0 2 calc R . .
H8B H 0.9428 0.0543 0.8359 0.0844 Uiso 1.0 2 calc R . .
H8C H 0.9091 0.0106 0.6190 0.0844 Uiso 1.0 2 calc R . .
H10 H 0.1934 0.4940 0.9056 0.0433 Uiso 1.0 2 calc R . .

loop_
_atom_site_aniso_label
_atom_site_aniso_U_11
_atom_site_aniso_U_22
_atom_site_aniso_U_33
_atom_site_aniso_U_12
_atom_site_aniso_U_13
_atom_site_aniso_U_23
S1 0.0347(5) 0.0440(5) 0.0439(5) -0.0156(4) 0.0068(4) -0.0021(4)
F1A 0.0307(13) 0.0477(15) 0.0623(17) -0.0052(11) 0.0046(11) 0.0083(12)
O1 0.0633(17) 0.0364(13) 0.0651(17) -0.0085(12) 0.0168(14) 0.0015(12)
N1 0.062(3) 0.052(2) 0.082(3) -0.0082(17) 0.0152(19) 0.0111(18)
N2 0.048(2) 0.091(3) 0.085(3) -0.0352(19) 0.0134(18) -0.005(2)
C1 0.0406(18) 0.0413(18) 0.0327(17) -0.0157(15) 0.0084(14) -0.0048(14)
C2 0.0436(19) 0.050(2) 0.048(2) -0.0240(17) 0.0106(16) -0.0060(16)
C3 0.067(3) 0.0390(19) 0.050(3) -0.0276(18) 0.0216(19) -0.0096(16)
C4 0.055(3) 0.0351(18) 0.0343(18) -0.0129(16) 0.0110(16) -0.0056(14)
C5 0.0434(18) 0.0381(18) 0.0327(17) -0.0112(15) 0.0089(14) -0.0044(14)
C6 0.0372(17) 0.0406(18) 0.0297(16) -0.0151(15) 0.0102(14) -0.0063(14)
C7 0.0359(16) 0.0358(17) 0.0337(18) -0.0128(13) 0.0097(14) -0.0020(13)
C8 0.071(3) 0.046(3) 0.077(3) -0.001(2) 0.006(3) 0.009(2)
C9 0.0253(16) 0.0400(17) 0.0366(18) -0.0044(14) 0.0049(13) 0.0001(14)
C10 0.0214(15) 0.0446(19) 0.0400(18) -0.0104(14) 0.0045(13) -0.0054(15)
C11 0.0322(16) 0.0425(18) 0.0295(17) -0.0136(14) 0.0096(13) -0.0052(13)
C12 0.0375(18) 0.0410(19) 0.0378(18) -0.0110(15) 0.0131(15) -0.0045(15)
C13 0.048(2) 0.041(2) 0.048(2) -0.0159(17) 0.0127(17) -0.0021(17)
C14 0.045(2) 0.049(2) 0.049(3) -0.0195(17) 0.0147(17) -0.0042(16)

loop_
_atom_type_symbol
_atom_type_description
_atom_type_scat_dispersion_real
_atom_type_scat_dispersion_imag
_atom_type_scat_source
C C 0.0033 0.0016
;
International Tables for Crystallography
(1992, Vol. C, Tables 4.2.6.8 and 6.1.1.4)
;
H H 0.0000 0.0000
;
International Tables for Crystallography
(1992, Vol. C, Table 6.1.1.4)
;
N N 0.0061 0.0033
;
International Tables for Crystallography
(1992, Vol. C, Tables 4.2.6.8 and 6.1.1.4)
;
O O 0.0106 0.0060
;
International Tables for Crystallography
(1992, Vol. C, Tables 4.2.6.8 and 6.1.1.4)
;
S S 0.1246 0.1234
;
International Tables for Crystallography
(1992, Vol. C, Tables 4.2.6.8 and 6.1.1.4)
;
F F 0.0171 0.0103
;
International Tables for Crystallography
(1992, Vol. C, Tables 4.2.6.8 and 6.1.1.4)
;

loop_
_geom_angle_atom_site_label_1
_geom_angle_atom_site_label_2
_geom_angle_atom_site_label_3
_geom_angle
_geom_angle_publ_flag
_geom_angle_site_symmetry_1
_geom_angle_site_symmetry_2
_geom_angle_site_symmetry_3
C1 S1 C7 90.13(16) yes . . 2_666
C4 O1 C8 117.1(4) yes . . .
S1 C1 C2 126.3(3) yes . . .
S1 C1 C6 113.2(3) yes . . .
C2 C1 C6 120.4(3) yes . . .
C1 C2 C3 118.7(4) yes . . .
C2 C3 C4 121.2(4) yes . . .
O1 C4 C3 114.8(4) yes . . .
O1 C4 C5 124.4(4) yes . . .
C3 C4 C5 120.8(3) yes . . .
C4 C5 C6 118.1(3) yes . . .
C1 C6 C5 120.7(4) yes . . .
C1 C6 C7 109.8(3) yes . . .
C5 C6 C7 129.5(3) yes . . .
S1 C7 C6 133.2(2) yes 2_666 . .
S1 C7 C7 112.9(3) yes 2_666 . 2_666
C6 C7 C7 113.9(3) yes . . 2_666
F1A C9 C10 119.0(3) yes . . 2_667
F1A C9 C11 117.4(3) yes . . .
C10 C9 C11 123.6(3) yes 2_667 . .
C9 C10 C11 121.6(3) yes 2_667 . .
C9 C11 C10 114.8(3) yes . . .
C9 C11 C12 123.4(3) yes . . .
C10 C11 C12 121.8(3) yes . . .
C11 C12 C13 124.3(3) yes . . .
C11 C12 C14 120.7(3) yes . . .
C13 C12 C14 115.0(4) yes . . .
N1 C13 C12 177.1(5) yes . . .
N2 C14 C12 179.6(4) yes . . .

loop_
_geom_bond_atom_site_label_1
_geom_bond_atom_site_label_2
_geom_bond_distance
_geom_bond_publ_flag
_geom_bond_site_symmetry_1
_geom_bond_site_symmetry_2
S1 C1 1.748(3) yes . .
S1 C7 1.736(4) yes . 2_666
F1A C9 1.335(4) yes . .
O1 C4 1.357(4) yes . .
O1 C8 1.413(6) yes . .
N1 C13 1.137(5) yes . .
N2 C14 1.136(6) yes . .
C1 C2 1.399(6) yes . .
C1 C6 1.404(5) yes . .
C2 C3 1.367(5) yes . .
C3 C4 1.408(6) yes . .
C4 C5 1.386(6) yes . .
C5 C6 1.395(4) yes . .
C6 C7 1.437(5) yes . .
C7 C7 1.364(4) yes . 2_666
C9 C10 1.337(5) yes . 2_667
C9 C11 1.434(5) yes . .
C10 C11 1.437(4) yes . .
C11 C12 1.378(5) yes . .
C12 C13 1.435(4) yes . .
C12 C14 1.432(5) yes . .
